data_2223850
loop_
_publ_author_name
'Zhan, Qing-Guang'
'Huang, Jie-Xuan'
'Zeng, Rong-Hua'

_publ_section_title
;Poly[[diaquabis(\m~2~-isonicotinato-\k^2^<i>N</i>:<i>O</i>)bis(\m~3~-isonicotinato-\k^3^<i>N</i>:<i>O</i>:<i>O</i>')neodymium(III)disilver(I)]
 nitrate monohydrate]
;
_journal_coeditor_code HY2237
_journal_issue 11
_journal_name_full 'Acta Crystallographica Section E'
_journal_page_first m1434
_journal_page_last m1435
_journal_paper_doi 10.1107/S1600536809042342
_journal_volume 65
_journal_year 2009
_chemical_formula_iupac '[Ag2 Nd (C6 H4 N O2)4 (H2 O)2] N O3, H2 O'
_chemical_formula_moiety 'C24 H20 Ag2 N4 Nd O10 +, N O3 -, H2 O'
_chemical_formula_sum 'C24 H22 Ag2 N5 Nd O14'
_chemical_formula_weight 964.45
_chemical_name_systematic
;
Poly[[diaquabis(\m~2~-isonicotinato-\k^2^<i>N</i>:<i>O</i>)bis(\m~3~-
isonicotinato-\k^3^<i>N</i>:<i>O</i>:<i>O</i>')neodymium(III)disilver(I)]
nitrate monohydrate]
;
_space_group_IT_number 14
_symmetry_cell_setting monoclinic
_symmetry_space_group_name_Hall '-P 2ybc'
_symmetry_space_group_name_H-M 'P 1 21/c 1'
_atom_sites_solution_hydrogens geom
_atom_sites_solution_primary direct
_atom_sites_solution_secondary difmap
_audit_creation_method SHELXL-97
_cell_angle_alpha 90.00
_cell_angle_beta 95.8490(10)
_cell_angle_gamma 90.00
_cell_formula_units_Z 4
_cell_length_a 16.9648(19)
_cell_length_b 24.793(3)
_cell_length_c 6.7770(8)
_cell_measurement_reflns_used 3327
_cell_measurement_temperature 296(2)
_cell_measurement_theta_max 25.89
_cell_measurement_theta_min 2.41
_cell_volume 2835.6(6)
_computing_cell_refinement 'SAINT (Bruker, 2007)'
_computing_data_collection 'APEX2 (Bruker, 2007)'
_computing_data_reduction 'SAINT (Bruker, 2007)'
_computing_molecular_graphics 'DIAMOND (Brandenburg, 1999)'
_computing_publication_material 'SHELXL97 (Sheldrick, 2008)'
_computing_structure_refinement 'SHELXL97 (Sheldrick, 2008)'
_computing_structure_solution 'SHELXS97 (Sheldrick, 2008)'
_diffrn_ambient_temperature 296(2)
_diffrn_measured_fraction_theta_full 0.998
_diffrn_measured_fraction_theta_max 0.998
_diffrn_measurement_device_type 'Bruker APEXII CCD'
_diffrn_measurement_method '\f and \w'
_diffrn_radiation_monochromator graphite
_diffrn_radiation_source 'fine-focus sealed tube'
_diffrn_radiation_type MoK\a
_diffrn_radiation_wavelength 0.71073
_diffrn_reflns_av_R_equivalents 0.0432
_diffrn_reflns_av_sigmaI/netI 0.0507
_diffrn_reflns_limit_h_max 20
_diffrn_reflns_limit_h_min -17
_diffrn_reflns_limit_k_max 29
_diffrn_reflns_limit_k_min -29
_diffrn_reflns_limit_l_max 5
_diffrn_reflns_limit_l_min -8
_diffrn_reflns_number 14629
_diffrn_reflns_theta_full 25.20
_diffrn_reflns_theta_max 25.20
_diffrn_reflns_theta_min 1.64
_diffrn_standards_number 0
_exptl_absorpt_coefficient_mu 3.253
_exptl_absorpt_correction_T_max 0.5920
_exptl_absorpt_correction_T_min 0.5216
_exptl_absorpt_correction_type multi-scan
_exptl_absorpt_process_details '(SADABS; Sheldrick, 1996)'
_exptl_crystal_colour colorless
_exptl_crystal_density_diffrn 2.259
_exptl_crystal_density_method 'not measured'
_exptl_crystal_description block
_exptl_crystal_F_000 1868
_exptl_crystal_size_max 0.23
_exptl_crystal_size_mid 0.20
_exptl_crystal_size_min 0.18
_refine_diff_density_max 0.568
_refine_diff_density_min -0.910
_refine_ls_extinction_method none
_refine_ls_goodness_of_fit_ref 1.014
_refine_ls_hydrogen_treatment mixed
_refine_ls_matrix_type full
_refine_ls_number_parameters 433
_refine_ls_number_reflns 5092
_refine_ls_number_restraints 9
_refine_ls_restrained_S_all 1.013
_refine_ls_R_factor_all 0.0477
_refine_ls_R_factor_gt 0.0321
_refine_ls_shift/su_max 0.001
_refine_ls_shift/su_mean 0.000
_refine_ls_structure_factor_coef Fsqd
_refine_ls_weighting_details 'calc w=1/[\s^2^(Fo^2^)+(0.0268P)^2^] where P=(Fo^2^+2Fc^2^)/3'
_refine_ls_weighting_scheme calc
_refine_ls_wR_factor_gt 0.0620
_refine_ls_wR_factor_ref 0.0674
_reflns_number_gt 4024
_reflns_number_total 5092
_reflns_threshold_expression I>2\s(I)
_cod_data_source_file hy2237.cif
_cod_data_source_block I
_cod_depositor_comments
;
The following automatic conversions were performed:
'_symmetry_cell_setting' value 'Monoclinic' changed to 'monoclinic'
according to '/home/saulius/struct/CIF-dictionaries/cif_core.dic'
dictionary named 'cif_core.dic' version 2.4.1 from 2010-06-29.

Automatic conversion script
Id: cif_fix_enum 1527 2010-12-29 10:47:43Z saulius 

The following automatic conversions were performed:

'_symmetry_cell_setting' value 'Monoclinic' changed to 'monoclinic'
according to /home/saulius/struct/CIF-dictionaries/cif_core.dic
dictionary named 'cif_core.dic' version 2.4.1 from 2010-06-29.

Automatic conversion script
Id: cif_fix_values 1715 2011-07-08 13:25:40Z adriana 
;
_cod_original_cell_volume 2835.7(6)
_cod_original_sg_symbol_H-M 'P 21/c'
_cod_database_code 2223850
_cod_database_fobs_code 2223850

loop_
_symmetry_equiv_pos_as_xyz
'x, y, z'
'-x, y+1/2, -z+1/2'
'-x, -y, -z'
'x, -y-1/2, z-1/2'

loop_
_atom_site_type_symbol
_atom_site_label
_atom_site_fract_x
_atom_site_fract_y
_atom_site_fract_z
_atom_site_U_iso_or_equiv
_atom_site_adp_type
_atom_site_calc_flag
_atom_site_refinement_flags
_atom_site_occupancy
_atom_site_disorder_assembly
_atom_site_disorder_group
Nd Nd1 0.269306(14) 0.662399(10) 0.11749(4) 0.01959(8) Uani d . 1 . .
Ag Ag1 0.77067(2) 0.728604(19) 0.49039(7) 0.04705(14) Uani d . 1 . .
Ag Ag2 0.76495(3) 0.510435(19) -0.09689(7) 0.05046(14) Uani d . 1 . .
O O7 0.38451(19) 0.60656(13) 0.1017(5) 0.0338(9) Uani d . 1 . .
O O2 0.35364(18) 0.68568(12) 0.4305(5) 0.0289(8) Uani d . 1 . .
O O5 0.1656(2) 0.60334(15) -0.0262(5) 0.0456(10) Uani d . 1 . .
C C3 0.5223(3) 0.77468(17) 0.5011(7) 0.0242(11) Uani d . 1 . .
H H3 0.4958 0.8074 0.5054 0.029 Uiso calc R 1 . .
C C1 0.3912(3) 0.72711(19) 0.4857(7) 0.0229(11) Uani d . 1 . .
C C2 0.4801(3) 0.72666(17) 0.4924(6) 0.0197(10) Uani d . 1 . .
N N2 0.8974(2) 0.72776(16) 0.4834(6) 0.0341(10) Uani d . 1 . .
N N1 0.6441(2) 0.72777(16) 0.4996(6) 0.0327(10) Uani d . 1 . .
C C6 0.5224(3) 0.67929(18) 0.4894(7) 0.0246(11) Uani d . 1 . .
H H6 0.4963 0.6462 0.4835 0.030 Uiso calc R 1 . .
C C10 0.9388(3) 0.77404(19) 0.4767(7) 0.0308(12) Uani d . 1 . .
H H10 0.9122 0.8067 0.4841 0.037 Uiso calc R 1 . .
C C9 1.0183(3) 0.77478(18) 0.4595(7) 0.0275(12) Uani d . 1 . .
H H9 1.0448 0.8076 0.4563 0.033 Uiso calc R 1 . .
C C20 0.5069(3) 0.56100(17) 0.1414(7) 0.0258(11) Uani d . 1 . .
C C19 0.4289(3) 0.57592(18) 0.2152(8) 0.0259(11) Uani d . 1 . .
O O8 0.4127(2) 0.55701(14) 0.3746(5) 0.0371(9) Uani d . 1 . .
N N4 0.6493(2) 0.52916(15) 0.0010(6) 0.0316(10) Uani d . 1 . .
C C22 0.5972(3) 0.56051(19) -0.1083(8) 0.0337(13) Uani d . 1 . .
H H22 0.6094 0.5719 -0.2323 0.040 Uiso calc R 1 . .
C C23 0.6300(3) 0.5135(2) 0.1793(8) 0.0341(13) Uani d . 1 . .
H H23 0.6649 0.4912 0.2561 0.041 Uiso calc R 1 . .
C C5 0.6032(3) 0.6814(2) 0.4951(8) 0.0334(13) Uani d . 1 . .
H H5 0.6312 0.6491 0.4959 0.040 Uiso calc R 1 . .
C C8 1.0594(3) 0.72707(18) 0.4469(6) 0.0218(11) Uani d . 1 . .
C C12 1.0174(3) 0.67961(19) 0.4565(7) 0.0279(12) Uani d . 1 . .
H H12 1.0430 0.6466 0.4493 0.033 Uiso calc R 1 . .
C C14 0.0414(3) 0.57066(17) -0.1642(7) 0.0242(11) Uani d . 1 . .
C C15 0.0089(3) 0.57587(18) 0.0129(7) 0.0308(12) Uani d . 1 . .
H H15 0.0389 0.5904 0.1228 0.037 Uiso calc R 1 . .
C C13 0.1266(3) 0.58696(18) -0.1849(8) 0.0277(12) Uani d . 1 . .
C C18 -0.0059(3) 0.54950(18) -0.3233(7) 0.0291(12) Uani d . 1 . .
H H18 0.0130 0.5466 -0.4469 0.035 Uiso calc R 1 . .
O O6 0.1513(2) 0.58320(14) -0.3490(5) 0.0413(10) Uani d . 1 . .
C C24 0.5615(3) 0.52881(19) 0.2536(8) 0.0319(12) Uani d . 1 . .
H H24 0.5514 0.5176 0.3796 0.038 Uiso calc R 1 . .
C C21 0.5267(3) 0.57646(18) -0.0447(8) 0.0299(12) Uani d . 1 . .
H H21 0.4919 0.5977 -0.1263 0.036 Uiso calc R 1 . .
C C16 -0.0679(3) 0.55962(19) 0.0274(8) 0.0348(13) Uani d . 1 . .
H H16 -0.0895 0.5645 0.1469 0.042 Uiso calc R 1 . .
C C17 -0.0811(3) 0.53274(19) -0.2966(8) 0.0341(13) Uani d . 1 . .
H H17 -0.1117 0.5176 -0.4043 0.041 Uiso calc R 1 . .
C C4 0.6027(3) 0.77385(19) 0.5035(7) 0.0316(12) Uani d . 1 . .
H H4 0.6299 0.8064 0.5080 0.038 Uiso calc R 1 . .
C C11 0.9378(3) 0.6811(2) 0.4766(7) 0.0323(12) Uani d . 1 . .
H H11 0.9107 0.6487 0.4859 0.039 Uiso calc R 1 . .
O O1 0.3610(2) 0.76974(13) 0.5428(5) 0.0410(10) Uani d . 1 . .
C C7 1.1467(3) 0.72688(19) 0.4130(7) 0.0249(11) Uani d . 1 . .
O O3 1.17260(19) 0.68473(13) 0.3448(5) 0.0321(8) Uani d . 1 . .
O O4 1.1839(2) 0.76939(14) 0.4499(6) 0.0419(10) Uani d . 1 . .
O O3W 0.2587(2) 0.57863(14) 0.3352(5) 0.0308(8) Uani d D 1 . .
H H3B 0.2294(19) 0.578(2) 0.429(4) 0.046 Uiso d D 1 . .
H H3A 0.3050(10) 0.571(2) 0.387(6) 0.046 Uiso d D 1 . .
O O2W 0.2838(2) 0.64789(16) -0.2408(6) 0.0436(10) Uani d D 1 . .
H H2A 0.257(2) 0.6245(15) -0.310(7) 0.065 Uiso d D 1 . .
H H2B 0.251(2) 0.6703(17) -0.205(8) 0.065 Uiso d D 1 . .
N N5 0.7673(3) 0.5865(2) 0.3990(10) 0.0570(15) Uani d . 1 . .
O O11 0.7991(3) 0.5483(2) 0.3274(7) 0.0789(15) Uani d . 1 . .
O O9 0.7419(3) 0.5845(2) 0.5614(7) 0.094(2) Uani d . 1 . .
O O10 0.7590(3) 0.6295(2) 0.3006(8) 0.0892(17) Uani d . 1 . .
N N3 -0.1129(2) 0.53684(16) -0.1258(7) 0.0326(10) Uani d . 1 . .
O O1W 0.7704(3) 0.65730(16) 0.9046(8) 0.0724(14) Uani d D 1 . .
H H1A 0.769(5) 0.644(2) 1.019(4) 0.109 Uiso d D 1 . .
H H1B 0.763(5) 0.6313(17) 0.824(7) 0.109 Uiso d D 1 . .

loop_
_atom_site_aniso_label
_atom_site_aniso_U_11
_atom_site_aniso_U_22
_atom_site_aniso_U_33
_atom_site_aniso_U_12
_atom_site_aniso_U_13
_atom_site_aniso_U_23
Nd1 0.01421(13) 0.02069(13) 0.02424(15) -0.00081(11) 0.00374(10) 0.00027(11)
Ag1 0.0152(2) 0.0632(3) 0.0635(3) 0.0000(2) 0.00745(19) -0.0005(2)
Ag2 0.0231(2) 0.0605(3) 0.0700(4) 0.0006(2) 0.0150(2) 0.0039(2)
O7 0.028(2) 0.037(2) 0.037(2) 0.0145(16) 0.0071(16) 0.0030(16)
O2 0.0205(18) 0.0311(18) 0.035(2) -0.0041(15) 0.0004(15) -0.0064(15)
O5 0.041(2) 0.062(2) 0.033(2) -0.028(2) 0.0013(18) -0.0006(19)
C3 0.024(3) 0.019(2) 0.030(3) 0.001(2) 0.002(2) -0.001(2)
C1 0.017(3) 0.032(3) 0.021(3) 0.003(2) 0.006(2) 0.003(2)
C2 0.017(2) 0.027(2) 0.015(3) 0.002(2) -0.0024(19) -0.0007(19)
N2 0.021(2) 0.040(3) 0.042(3) 0.005(2) 0.0059(19) 0.000(2)
N1 0.022(2) 0.036(3) 0.040(3) 0.003(2) 0.0046(19) 0.002(2)
C6 0.020(3) 0.025(3) 0.029(3) -0.003(2) 0.004(2) -0.003(2)
C10 0.025(3) 0.028(3) 0.039(3) 0.006(2) 0.000(2) -0.001(2)
C9 0.027(3) 0.023(3) 0.033(3) -0.002(2) 0.003(2) -0.002(2)
C20 0.025(3) 0.018(2) 0.034(3) 0.000(2) 0.001(2) -0.002(2)
C19 0.024(3) 0.020(2) 0.034(3) 0.003(2) 0.003(2) -0.005(2)
O8 0.035(2) 0.046(2) 0.032(2) 0.0109(18) 0.0120(17) 0.0124(18)
N4 0.024(2) 0.028(2) 0.044(3) -0.0003(19) 0.007(2) -0.004(2)
C22 0.031(3) 0.030(3) 0.042(4) 0.003(2) 0.010(2) 0.005(2)
C23 0.023(3) 0.034(3) 0.045(4) 0.005(2) -0.001(2) 0.002(3)
C5 0.024(3) 0.031(3) 0.044(4) 0.012(2) 0.003(2) 0.000(2)
C8 0.019(3) 0.029(3) 0.017(3) -0.001(2) 0.0016(19) -0.003(2)
C12 0.022(3) 0.025(3) 0.037(3) 0.002(2) 0.003(2) -0.001(2)
C14 0.024(3) 0.019(2) 0.029(3) -0.004(2) 0.000(2) 0.000(2)
C15 0.035(3) 0.028(3) 0.029(3) -0.005(2) 0.003(2) -0.006(2)
C13 0.028(3) 0.023(3) 0.031(3) -0.008(2) 0.000(2) -0.002(2)
C18 0.029(3) 0.030(3) 0.029(3) -0.003(2) 0.006(2) -0.002(2)
O6 0.035(2) 0.057(3) 0.033(2) -0.0149(19) 0.0110(17) -0.0100(18)
C24 0.029(3) 0.033(3) 0.034(3) -0.001(2) 0.001(2) 0.001(2)
C21 0.032(3) 0.025(3) 0.033(3) 0.002(2) 0.003(2) 0.002(2)
C16 0.032(3) 0.038(3) 0.035(3) 0.006(3) 0.012(2) -0.001(2)
C17 0.030(3) 0.035(3) 0.036(3) -0.009(2) -0.005(3) 0.003(2)
C4 0.027(3) 0.028(3) 0.040(3) -0.007(2) 0.002(2) 0.000(2)
C11 0.026(3) 0.032(3) 0.040(3) -0.006(2) 0.004(2) 0.004(2)
O1 0.022(2) 0.034(2) 0.067(3) 0.0073(16) 0.0020(17) -0.0206(19)
C7 0.020(3) 0.032(3) 0.022(3) 0.001(2) 0.000(2) 0.003(2)
O3 0.0211(19) 0.037(2) 0.040(2) 0.0038(16) 0.0118(15) -0.0043(17)
O4 0.022(2) 0.043(2) 0.061(3) -0.0105(17) 0.0040(17) -0.0183(19)
O3W 0.026(2) 0.034(2) 0.033(2) 0.0006(17) 0.0093(15) 0.0029(16)
O2W 0.043(2) 0.058(3) 0.030(2) -0.010(2) 0.0055(18) -0.0101(18)
N5 0.033(3) 0.068(4) 0.066(5) 0.011(3) -0.011(3) -0.016(4)
O11 0.052(3) 0.109(4) 0.073(4) 0.026(3) -0.003(2) -0.027(3)
O9 0.082(4) 0.167(6) 0.035(3) 0.062(4) 0.013(3) 0.004(3)
O10 0.096(5) 0.084(4) 0.090(4) -0.013(3) 0.021(3) -0.014(3)
N3 0.027(2) 0.030(2) 0.041(3) -0.0025(19) 0.006(2) 0.002(2)
O1W 0.071(3) 0.041(3) 0.106(4) -0.009(3) 0.010(3) 0.001(2)

loop_
_atom_type_symbol
_atom_type_description
_atom_type_scat_dispersion_real
_atom_type_scat_dispersion_imag
_atom_type_scat_source
C C 0.0033 0.0016 'International Tables Vol C Tables 4.2.6.8 and 6.1.1.4'
H H 0.0000 0.0000 'International Tables Vol C Tables 4.2.6.8 and 6.1.1.4'
N N 0.0061 0.0033 'International Tables Vol C Tables 4.2.6.8 and 6.1.1.4'
O O 0.0106 0.0060 'International Tables Vol C Tables 4.2.6.8 and 6.1.1.4'
Ag Ag -0.8971 1.1015 'International Tables Vol C Tables 4.2.6.8 and 6.1.1.4'
Nd Nd -0.1943 3.0179 'International Tables Vol C Tables 4.2.6.8 and 6.1.1.4'

loop_
_geom_angle_atom_site_label_1
_geom_angle_atom_site_label_2
_geom_angle_atom_site_label_3
_geom_angle_site_symmetry_1
_geom_angle_site_symmetry_3
_geom_angle
_geom_angle_publ_flag
O1 Nd1 O7 4_575 . 81.12(12) ?
O1 Nd1 O5 4_575 . 143.84(12) ?
O7 Nd1 O5 . . 101.23(13) ?
O1 Nd1 O3 4_575 1_455 118.20(12) ?
O7 Nd1 O3 . 1_455 139.85(11) ?
O5 Nd1 O3 . 1_455 83.25(12) ?
O1 Nd1 O4 4_575 4_475 77.33(11) ?
O7 Nd1 O4 . 4_475 145.83(12) ?
O5 Nd1 O4 . 4_475 81.87(13) ?
O3 Nd1 O4 1_455 4_475 74.25(12) ?
O1 Nd1 O2W 4_575 . 76.30(13) ?
O7 Nd1 O2W . . 73.28(12) ?
O5 Nd1 O2W . . 70.13(12) ?
O3 Nd1 O2W 1_455 . 142.39(11) ?
O4 Nd1 O2W 4_475 . 76.03(13) ?
O1 Nd1 O2 4_575 . 71.79(11) ?
O7 Nd1 O2 . . 76.91(11) ?
O5 Nd1 O2 . . 144.23(11) ?
O3 Nd1 O2 1_455 . 76.96(11) ?
O4 Nd1 O2 4_475 . 119.84(11) ?
O2W Nd1 O2 . . 138.99(12) ?
O1 Nd1 O3W 4_575 . 141.28(11) ?
O7 Nd1 O3W . . 70.39(11) ?
O5 Nd1 O3W . . 69.53(11) ?
O3 Nd1 O3W 1_455 . 74.22(11) ?
O4 Nd1 O3W 4_475 . 139.34(12) ?
O2W Nd1 O3W . . 117.61(12) ?
O2 Nd1 O3W . . 76.51(10) ?
O1 Nd1 H2B 4_575 . 75.9(13) ?
O7 Nd1 H2B . . 92.3(10) ?
O5 Nd1 H2B . . 68.0(13) ?
O3 Nd1 H2B 1_455 . 125.2(6) ?
O4 Nd1 H2B 4_475 . 56.7(5) ?
O2W Nd1 H2B . . 19.3(10) ?
O2 Nd1 H2B . . 147.1(13) ?
O3W Nd1 H2B . . 129.5(12) ?
N2 Ag1 N1 . . 178.82(16) ?
N4 Ag2 N3 . 1_655 147.86(15) ?
C19 O7 Nd1 . . 138.6(3) ?
C1 O2 Nd1 . . 132.5(3) ?
C13 O5 Nd1 . . 146.1(3) ?
C4 C3 C2 . . 119.9(4) ?
C4 C3 H3 . . 120.0 ?
C2 C3 H3 . . 120.0 ?
O2 C1 O1 . . 125.1(4) ?
O2 C1 C2 . . 118.9(4) ?
O1 C1 C2 . . 115.9(4) ?
C6 C2 C3 . . 117.7(4) ?
C6 C2 C1 . . 121.9(4) ?
C3 C2 C1 . . 120.4(4) ?
C11 N2 C10 . . 117.4(4) ?
C11 N2 Ag1 . . 121.4(3) ?
C10 N2 Ag1 . . 121.1(3) ?
C5 N1 C4 . . 117.4(4) ?
C5 N1 Ag1 . . 121.4(3) ?
C4 N1 Ag1 . . 121.2(3) ?
C5 C6 C2 . . 119.3(4) ?
C5 C6 H6 . . 120.4 ?
C2 C6 H6 . . 120.4 ?
N2 C10 C9 . . 122.5(4) ?
N2 C10 H10 . . 118.8 ?
C9 C10 H10 . . 118.8 ?
C10 C9 C8 . . 120.3(4) ?
C10 C9 H9 . . 119.9 ?
C8 C9 H9 . . 119.9 ?
C24 C20 C21 . . 116.4(5) ?
C24 C20 C19 . . 121.2(5) ?
C21 C20 C19 . . 122.3(4) ?
O8 C19 O7 . . 125.8(5) ?
O8 C19 C20 . . 118.6(4) ?
O7 C19 C20 . . 115.6(5) ?
C23 N4 C22 . . 117.1(5) ?
C23 N4 Ag2 . . 121.5(3) ?
C22 N4 Ag2 . . 121.2(4) ?
N4 C22 C21 . . 122.8(5) ?
N4 C22 H22 . . 118.6 ?
C21 C22 H22 . . 118.6 ?
N4 C23 C24 . . 123.2(5) ?
N4 C23 H23 . . 118.4 ?
C24 C23 H23 . . 118.4 ?
N1 C5 C6 . . 123.1(4) ?
N1 C5 H5 . . 118.4 ?
C6 C5 H5 . . 118.4 ?
C9 C8 C12 . . 117.4(4) ?
C9 C8 C7 . . 121.2(4) ?
C12 C8 C7 . . 121.3(4) ?
C11 C12 C8 . . 120.0(4) ?
C11 C12 H12 . . 120.0 ?
C8 C12 H12 . . 120.0 ?
C15 C14 C18 . . 117.7(5) ?
C15 C14 C13 . . 121.5(4) ?
C18 C14 C13 . . 120.7(5) ?
C14 C15 C16 . . 120.0(5) ?
C14 C15 H15 . . 120.0 ?
C16 C15 H15 . . 120.0 ?
O6 C13 O5 . . 126.3(5) ?
O6 C13 C14 . . 118.5(4) ?
O5 C13 C14 . . 115.2(5) ?
C17 C18 C14 . . 119.1(5) ?
C17 C18 H18 . . 120.4 ?
C14 C18 H18 . . 120.4 ?
C23 C24 C20 . . 120.2(5) ?
C23 C24 H24 . . 119.9 ?
C20 C24 H24 . . 119.9 ?
C22 C21 C20 . . 120.3(5) ?
C22 C21 H21 . . 119.9 ?
C20 C21 H21 . . 119.9 ?
N3 C16 C15 . . 122.2(5) ?
N3 C16 H16 . . 118.9 ?
C15 C16 H16 . . 118.9 ?
N3 C17 C18 . . 123.8(5) ?
N3 C17 H17 . . 118.1 ?
C18 C17 H17 . . 118.1 ?
N1 C4 C3 . . 122.5(4) ?
N1 C4 H4 . . 118.7 ?
C3 C4 H4 . . 118.7 ?
N2 C11 C12 . . 122.4(5) ?
N2 C11 H11 . . 118.8 ?
C12 C11 H11 . . 118.8 ?
C1 O1 Nd1 . 4_576 163.4(3) ?
O4 C7 O3 . . 126.7(5) ?
O4 C7 C8 . . 116.7(4) ?
O3 C7 C8 . . 116.5(4) ?
C7 O3 Nd1 . 1_655 135.8(3) ?
C7 O4 Nd1 . 4_676 162.1(3) ?
Nd1 O3W H3B . . 122(3) ?
Nd1 O3W H3A . . 108(3) ?
H3B O3W H3A . . 105.7(17) ?
Nd1 O2W H2A . . 122(4) ?
Nd1 O2W H2B . . 59(4) ?
H2A O2W H2B . . 106(4) ?
O11 N5 O9 . . 122.7(7) ?
O11 N5 O10 . . 118.7(7) ?
O9 N5 O10 . . 118.6(6) ?
C17 N3 C16 . . 117.0(5) ?
C17 N3 Ag2 . 1_455 121.6(3) ?
C16 N3 Ag2 . 1_455 121.4(4) ?
H1A O1W H1B . . 106(5) ?

loop_
_geom_bond_atom_site_label_1
_geom_bond_atom_site_label_2
_geom_bond_site_symmetry_2
_geom_bond_distance
_geom_bond_publ_flag
Nd1 O1 4_575 2.381(3) y
Nd1 O2 . 2.502(3) y
Nd1 O3 1_455 2.426(3) y
Nd1 O4 4_475 2.432(3) y
Nd1 O5 . 2.416(3) y
Nd1 O7 . 2.406(3) y
Nd1 O2W . 2.492(4) y
Nd1 O3W . 2.564(3) y
Ag1 N1 . 2.155(4) y
Ag1 N2 . 2.155(4) y
Ag1 O1W 4_575 2.888(4) y
Ag1 O10 . 2.771(5) y
Ag2 N3 1_655 2.200(4) y
Ag2 N4 . 2.184(4) y
Ag2 O3W 3_665 2.741(4) y
Ag2 O9 1_554 2.950(5) y
O7 C19 . 1.272(5) ?
O2 C1 . 1.246(5) ?
O5 C13 . 1.271(5) ?
C3 C4 . 1.361(6) ?
C3 C2 . 1.387(6) ?
C3 H3 . 0.9300 ?
C1 O1 . 1.253(5) ?
C1 C2 . 1.505(6) ?
C2 C6 . 1.378(6) ?
N2 C11 . 1.348(6) ?
N2 C10 . 1.349(6) ?
N1 C5 . 1.342(6) ?
N1 C4 . 1.343(6) ?
C6 C5 . 1.369(6) ?
C6 H6 . 0.9300 ?
C10 C9 . 1.365(7) ?
C10 H10 . 0.9300 ?
C9 C8 . 1.381(6) ?
C9 H9 . 0.9300 ?
C20 C24 . 1.390(6) ?
C20 C21 . 1.392(7) ?
C20 C19 . 1.507(7) ?
C19 O8 . 1.234(6) ?
N4 C23 . 1.341(6) ?
N4 C22 . 1.342(6) ?
C22 C21 . 1.370(7) ?
C22 H22 . 0.9300 ?
C23 C24 . 1.366(7) ?
C23 H23 . 0.9300 ?
C5 H5 . 0.9300 ?
C8 C12 . 1.381(6) ?
C8 C7 . 1.521(6) ?
C12 C11 . 1.372(6) ?
C12 H12 . 0.9300 ?
C14 C15 . 1.377(7) ?
C14 C18 . 1.380(6) ?
C14 C13 . 1.521(7) ?
C15 C16 . 1.378(7) ?
C15 H15 . 0.9300 ?
C13 O6 . 1.232(6) ?
C18 C17 . 1.372(7) ?
C18 H18 . 0.9300 ?
C24 H24 . 0.9300 ?
C21 H21 . 0.9300 ?
C16 N3 . 1.348(6) ?
C16 H16 . 0.9300 ?
C17 N3 . 1.330(7) ?
C17 H17 . 0.9300 ?
C4 H4 . 0.9300 ?
C11 H11 . 0.9300 ?
C7 O4 . 1.241(5) ?
C7 O3 . 1.241(5) ?
O3W H3B . 0.85(3) ?
O3W H3A . 0.85(3) ?
O2W H2A . 0.85(4) ?
O2W H2B . 0.84(4) ?
N5 O11 . 1.215(6) ?
N5 O9 . 1.223(7) ?
N5 O10 . 1.260(7) ?
O1W H1A . 0.85(3) ?
O1W H1B . 0.85(4) ?

loop_
_geom_hbond_atom_site_label_D
_geom_hbond_atom_site_label_H
_geom_hbond_atom_site_label_A
_geom_hbond_site_symmetry_A
_geom_hbond_distance_DH
_geom_hbond_distance_HA
_geom_hbond_distance_DA
_geom_hbond_angle_DHA
_geom_hbond_publ_flag
O1W H1A O10 1_556 0.85(3) 1.96(2) 2.796(8) 167(7) y
O1W H1B O9 . 0.85(4) 2.12(5) 2.945(8) 164(6) y
O2W H2A O6 . 0.85(4) 2.06(3) 2.799(5) 145(5) y
O2W H2B O4 4_475 0.84(4) 2.21(4) 3.033(5) 166(5) y
O3W H3A O8 . 0.85(3) 1.87(2) 2.653(5) 153(4) y
O3W H3B O6 1_556 0.85(3) 2.11(3) 2.951(5) 174(5) y
